data_4108772
loop_
_publ_author_name
'Daniela Buccella'
'Kevin E. Janak'
'Gerard Parkin'

_publ_section_title
;
 Reactivity of Mo(PMe3)6 towards Benzothiophene and Selenophenes: New
 Pathways Relevant to Hydrodesulfurization
;
_journal_name_full 'Journal of the American Chemical Society'
_journal_page_first 16187
_journal_page_last 16189
_journal_paper_doi 10.1021/ja8070545
_journal_volume 130
_journal_year 2008
_chemical_formula_sum 'C20 H42 Mo P4 S'
_chemical_formula_weight 534.42
_chemical_name_systematic
;
 
 ?
 
;
_space_group_IT_number 14
_symmetry_cell_setting monoclinic
_symmetry_space_group_name_Hall '-P 2ybc'
_symmetry_space_group_name_H-M 'P 1 21/c 1'
_atom_sites_solution_hydrogens geom
_atom_sites_solution_primary direct
_atom_sites_solution_secondary difmap
_audit_creation_method SHELXL-97
_cell_angle_alpha 90.00
_cell_angle_beta 102.890(3)
_cell_angle_gamma 90.00
_cell_formula_units_Z 8
_cell_length_a 18.868(4)
_cell_length_b 16.258(3)
_cell_length_c 17.723(4)
_cell_measurement_reflns_used 6917
_cell_measurement_temperature 170(2)
_cell_measurement_theta_max 26.92
_cell_measurement_theta_min 2.18
_cell_volume 5299.6(19)
_computing_cell_refinement 'Bruker SMART'
_computing_data_collection 'Bruker SMART'
_computing_data_reduction 'Bruker SAINT'
_computing_molecular_graphics 'Bruker SHELXTL'
_computing_publication_material 'Bruker SHELXTL'
_computing_structure_refinement 'SHELXL-97 (Sheldrick, 1997)'
_computing_structure_solution 'SHELXS-97 (Sheldrick, 1990)'
_diffrn_ambient_temperature 170(2)
_diffrn_measured_fraction_theta_full 1.000
_diffrn_measured_fraction_theta_max 1.000
_diffrn_measurement_device_type 'CCD area detector'
_diffrn_measurement_method 'phi and omega scans'
_diffrn_radiation_monochromator graphite
_diffrn_radiation_source 'fine-focus sealed tube'
_diffrn_radiation_type MoK\a
_diffrn_radiation_wavelength 0.71073
_diffrn_reflns_av_R_equivalents 0.2064
_diffrn_reflns_av_sigmaI/netI 0.1497
_diffrn_reflns_limit_h_max 23
_diffrn_reflns_limit_h_min -23
_diffrn_reflns_limit_k_max 20
_diffrn_reflns_limit_k_min -20
_diffrn_reflns_limit_l_max 22
_diffrn_reflns_limit_l_min -22
_diffrn_reflns_number 63059
_diffrn_reflns_theta_full 26.37
_diffrn_reflns_theta_max 26.37
_diffrn_reflns_theta_min 1.67
_exptl_absorpt_coefficient_mu 0.819
_exptl_absorpt_correction_T_max 0.9919
_exptl_absorpt_correction_T_min 0.9153
_exptl_absorpt_correction_type empirical
_exptl_absorpt_process_details sadabs
_exptl_crystal_colour ORANGE
_exptl_crystal_density_diffrn 1.340
_exptl_crystal_description PLATE
_exptl_crystal_F_000 2240
_exptl_crystal_size_max 0.11
_exptl_crystal_size_mid 0.06
_exptl_crystal_size_min 0.01
_refine_diff_density_max 0.650
_refine_diff_density_min -0.606
_refine_diff_density_rms 0.133
_refine_ls_extinction_method none
_refine_ls_goodness_of_fit_ref 1.010
_refine_ls_hydrogen_treatment constr
_refine_ls_matrix_type full
_refine_ls_number_parameters 469
_refine_ls_number_reflns 10837
_refine_ls_number_restraints 0
_refine_ls_restrained_S_all 1.010
_refine_ls_R_factor_all 0.1490
_refine_ls_R_factor_gt 0.0546
_refine_ls_shift/su_max 0.001
_refine_ls_shift/su_mean 0.000
_refine_ls_structure_factor_coef Fsqd
_refine_ls_weighting_details 'calc w=1/[\s^2^(Fo^2^)+(0.0240P)^2^+0.0000P] where P=(Fo^2^+2Fc^2^)/3'
_refine_ls_weighting_scheme calc
_refine_ls_wR_factor_gt 0.0797
_refine_ls_wR_factor_ref 0.1012
_reflns_number_gt 5670
_reflns_number_total 10837
_reflns_threshold_expression >2sigma(I)
_cod_data_source_file ja8070545_si_003.cif
_cod_data_source_block mosis10
_cod_original_cell_volume 5299.7(18)
_cod_database_code 4108772

loop_
_symmetry_equiv_pos_as_xyz
'x, y, z'
'-x, y+1/2, -z+1/2'
'-x, -y, -z'
'x, -y-1/2, z-1/2'

loop_
_atom_site_label
_atom_site_type_symbol
_atom_site_fract_x
_atom_site_fract_y
_atom_site_fract_z
_atom_site_U_iso_or_equiv
_atom_site_adp_type
_atom_site_occupancy
_atom_site_symmetry_multiplicity
_atom_site_calc_flag
_atom_site_refinement_flags
Mo1 Mo 0.35598(3) 0.05817(3) 0.23408(3) 0.01865(13) Uani 1 1 d .
P11 P 0.32517(9) 0.16521(10) 0.13299(9) 0.0276(4) Uani 1 1 d .
P12 P 0.41396(9) -0.04962(10) 0.32760(9) 0.0281(4) Uani 1 1 d .
P13 P 0.41058(9) 0.16728(9) 0.33276(9) 0.0276(4) Uani 1 1 d .
P14 P 0.22820(8) 0.04942(10) 0.25769(9) 0.0300(4) Uani 1 1 d .
S1 S 0.30557(8) -0.04800(10) 0.14374(9) 0.0332(4) Uani 1 1 d .
C11 C 0.4512(3) 0.0431(3) 0.1872(3) 0.0199(13) Uani 1 1 d .
H11A H 0.4892 0.0781 0.2132 0.024 Uiso 1 1 calc R
C12 C 0.4714(3) 0.0025(4) 0.1366(4) 0.0332(17) Uani 1 1 d .
H12A H 0.5182 0.0158 0.1287 0.040 Uiso 1 1 calc R
C13 C 0.4335(3) -0.0623(4) 0.0879(3) 0.0272(14) Uani 1 1 d .
C14 C 0.4696(3) -0.1021(4) 0.0351(3) 0.0360(17) Uani 1 1 d .
H14A H 0.5162 -0.0829 0.0312 0.043 Uiso 1 1 calc R
C15 C 0.4391(3) -0.1679(4) -0.0108(3) 0.0320(16) Uani 1 1 d .
H15A H 0.4642 -0.1929 -0.0457 0.038 Uiso 1 1 calc R
C16 C 0.3711(4) -0.1965(4) -0.0049(4) 0.0371(17) Uani 1 1 d .
H16A H 0.3504 -0.2430 -0.0341 0.045 Uiso 1 1 calc R
C17 C 0.3342(4) -0.1582(3) 0.0427(3) 0.0333(16) Uani 1 1 d .
H17A H 0.2871 -0.1775 0.0444 0.040 Uiso 1 1 calc R
C18 C 0.3630(3) -0.0917(3) 0.0890(3) 0.0259(14) Uani 1 1 d .
C111 C 0.3997(4) 0.2339(4) 0.1239(4) 0.053(2) Uani 1 1 d .
H11B H 0.3822 0.2740 0.0826 0.080 Uiso 1 1 calc R
H11C H 0.4394 0.2016 0.1114 0.080 Uiso 1 1 calc R
H11D H 0.4174 0.2630 0.1730 0.080 Uiso 1 1 calc R
C112 C 0.2536(3) 0.2420(3) 0.1298(4) 0.0374(17) Uani 1 1 d .
H11E H 0.2512 0.2779 0.0849 0.056 Uiso 1 1 calc R
H11F H 0.2646 0.2749 0.1772 0.056 Uiso 1 1 calc R
H11G H 0.2068 0.2142 0.1254 0.056 Uiso 1 1 calc R
C113 C 0.3010(4) 0.1241(4) 0.0352(3) 0.0464(19) Uani 1 1 d .
H11H H 0.2894 0.1695 -0.0019 0.070 Uiso 1 1 calc R
H11I H 0.2586 0.0880 0.0301 0.070 Uiso 1 1 calc R
H11J H 0.3420 0.0926 0.0246 0.070 Uiso 1 1 calc R
C121 C 0.5111(3) -0.0357(4) 0.3691(3) 0.0390(17) Uani 1 1 d .
H12B H 0.5288 -0.0809 0.4049 0.059 Uiso 1 1 calc R
H12C H 0.5188 0.0167 0.3970 0.059 Uiso 1 1 calc R
H12D H 0.5377 -0.0354 0.3274 0.059 Uiso 1 1 calc R
C122 C 0.4169(4) -0.1500(4) 0.2823(4) 0.055(2) Uani 1 1 d .
H12E H 0.4399 -0.1900 0.3215 0.083 Uiso 1 1 calc R
H12F H 0.4451 -0.1459 0.2422 0.083 Uiso 1 1 calc R
H12G H 0.3673 -0.1679 0.2588 0.083 Uiso 1 1 calc R
C123 C 0.3844(3) -0.0809(4) 0.4157(4) 0.0451(18) Uani 1 1 d .
H12H H 0.4164 -0.1246 0.4421 0.068 Uiso 1 1 calc R
H12I H 0.3343 -0.1012 0.4016 0.068 Uiso 1 1 calc R
H12J H 0.3869 -0.0335 0.4504 0.068 Uiso 1 1 calc R
C131 C 0.4137(3) 0.1460(4) 0.4350(3) 0.0404(18) Uani 1 1 d .
H13A H 0.4360 0.1926 0.4665 0.061 Uiso 1 1 calc R
H13B H 0.4426 0.0963 0.4509 0.061 Uiso 1 1 calc R
H13C H 0.3642 0.1376 0.4421 0.061 Uiso 1 1 calc R
C132 C 0.3695(4) 0.2698(4) 0.3281(4) 0.054(2) Uani 1 1 d .
H13D H 0.3973 0.3040 0.3699 0.080 Uiso 1 1 calc R
H13E H 0.3192 0.2650 0.3339 0.080 Uiso 1 1 calc R
H13F H 0.3701 0.2951 0.2781 0.080 Uiso 1 1 calc R
C133 C 0.5050(3) 0.1941(4) 0.3365(4) 0.0424(18) Uani 1 1 d .
H13G H 0.5208 0.2365 0.3760 0.064 Uiso 1 1 calc R
H13H H 0.5094 0.2152 0.2859 0.064 Uiso 1 1 calc R
H13I H 0.5355 0.1451 0.3495 0.064 Uiso 1 1 calc R
C141 C 0.1968(4) 0.1270(4) 0.3168(4) 0.054(2) Uani 1 1 d .
H14B H 0.1467 0.1147 0.3199 0.081 Uiso 1 1 calc R
H14C H 0.1985 0.1813 0.2933 0.081 Uiso 1 1 calc R
H14D H 0.2282 0.1267 0.3689 0.081 Uiso 1 1 calc R
C142 C 0.1533(3) 0.0506(4) 0.1714(4) 0.0462(18) Uani 1 1 d .
H14E H 0.1068 0.0472 0.1872 0.069 Uiso 1 1 calc R
H14F H 0.1580 0.0036 0.1384 0.069 Uiso 1 1 calc R
H14G H 0.1550 0.1018 0.1426 0.069 Uiso 1 1 calc R
C143 C 0.2032(3) -0.0447(4) 0.3021(4) 0.0459(19) Uani 1 1 d .
H14H H 0.1529 -0.0402 0.3080 0.069 Uiso 1 1 calc R
H14I H 0.2357 -0.0523 0.3530 0.069 Uiso 1 1 calc R
H14J H 0.2075 -0.0918 0.2690 0.069 Uiso 1 1 calc R
Mo2 Mo 0.14717(3) -0.41387(3) 0.20077(3) 0.02069(13) Uani 1 1 d .
P21 P 0.12105(9) -0.36384(10) 0.32443(10) 0.0315(4) Uani 1 1 d .
P22 P 0.18147(8) -0.43224(9) 0.07332(9) 0.0284(4) Uani 1 1 d .
P23 P 0.27677(8) -0.44642(9) 0.26992(9) 0.0247(4) Uani 1 1 d .
P24 P 0.09585(8) -0.55697(9) 0.21250(10) 0.0283(4) Uani 1 1 d .
S2 S 0.02303(8) -0.38479(9) 0.13459(10) 0.0344(4) Uani 1 1 d .
C21 C 0.1688(3) -0.2888(3) 0.1810(3) 0.0227(14) Uani 1 1 d .
H21A H 0.2180 -0.2750 0.2032 0.027 Uiso 1 1 calc R
C22 C 0.1323(3) -0.2244(4) 0.1460(3) 0.0347(16) Uani 1 1 d .
H22A H 0.1598 -0.1753 0.1466 0.042 Uiso 1 1 calc R
C23 C 0.0556(3) -0.2186(3) 0.1067(3) 0.0274(15) Uani 1 1 d .
C24 C 0.0301(4) -0.1425(4) 0.0711(3) 0.0339(16) Uani 1 1 d .
H24A H 0.0635 -0.0983 0.0739 0.041 Uiso 1 1 calc R
C25 C -0.0405(4) -0.1305(4) 0.0332(4) 0.0429(18) Uani 1 1 d .
H25A H -0.0557 -0.0790 0.0097 0.051 Uiso 1 1 calc R
C26 C -0.0892(4) -0.1939(4) 0.0294(4) 0.0448(19) Uani 1 1 d .
H26A H -0.1388 -0.1856 0.0046 0.054 Uiso 1 1 calc R
C27 C -0.0672(3) -0.2688(4) 0.0611(3) 0.0345(16) Uani 1 1 d .
H27A H -0.1019 -0.3119 0.0565 0.041 Uiso 1 1 calc R
C28 C 0.0051(3) -0.2845(3) 0.1002(3) 0.0256(14) Uani 1 1 d .
C211 C 0.0347(4) -0.3109(4) 0.3139(4) 0.056(2) Uani 1 1 d .
H21B H 0.0285 -0.2932 0.3649 0.085 Uiso 1 1 calc R
H21C H -0.0049 -0.3481 0.2906 0.085 Uiso 1 1 calc R
H21D H 0.0340 -0.2626 0.2806 0.085 Uiso 1 1 calc R
C212 C 0.1177(4) -0.4304(4) 0.4069(4) 0.053(2) Uani 1 1 d .
H21E H 0.1068 -0.3972 0.4491 0.080 Uiso 1 1 calc R
H21F H 0.1648 -0.4577 0.4246 0.080 Uiso 1 1 calc R
H21G H 0.0796 -0.4720 0.3911 0.080 Uiso 1 1 calc R
C213 C 0.1813(3) -0.2834(4) 0.3730(4) 0.0471(19) Uani 1 1 d .
H21H H 0.1671 -0.2677 0.4209 0.071 Uiso 1 1 calc R
H21I H 0.1779 -0.2353 0.3389 0.071 Uiso 1 1 calc R
H21J H 0.2315 -0.3037 0.3852 0.071 Uiso 1 1 calc R
C221 C 0.2026(4) -0.5300(4) 0.0312(4) 0.0464(19) Uani 1 1 d .
H22B H 0.2147 -0.5195 -0.0190 0.070 Uiso 1 1 calc R
H22C H 0.1604 -0.5665 0.0239 0.070 Uiso 1 1 calc R
H22D H 0.2442 -0.5561 0.0661 0.070 Uiso 1 1 calc R
C222 C 0.1135(4) -0.3933(4) -0.0076(4) 0.052(2) Uani 1 1 d .
H22E H 0.1299 -0.4021 -0.0557 0.077 Uiso 1 1 calc R
H22F H 0.1064 -0.3343 -0.0005 0.077 Uiso 1 1 calc R
H22G H 0.0675 -0.4224 -0.0103 0.077 Uiso 1 1 calc R
C223 C 0.2597(3) -0.3728(4) 0.0607(4) 0.0408(18) Uani 1 1 d .
H22H H 0.2690 -0.3838 0.0094 0.061 Uiso 1 1 calc R
H22I H 0.3025 -0.3884 0.1006 0.061 Uiso 1 1 calc R
H22J H 0.2499 -0.3140 0.0654 0.061 Uiso 1 1 calc R
C231 C 0.2966(3) -0.4831(4) 0.3697(3) 0.0361(16) Uani 1 1 d .
H23A H 0.3489 -0.4927 0.3872 0.054 Uiso 1 1 calc R
H23B H 0.2703 -0.5345 0.3726 0.054 Uiso 1 1 calc R
H23C H 0.2812 -0.4416 0.4029 0.054 Uiso 1 1 calc R
C232 C 0.3416(3) -0.3618(3) 0.2794(3) 0.0344(16) Uani 1 1 d .
H23D H 0.3897 -0.3810 0.3067 0.052 Uiso 1 1 calc R
H23E H 0.3258 -0.3169 0.3087 0.052 Uiso 1 1 calc R
H23F H 0.3441 -0.3420 0.2278 0.052 Uiso 1 1 calc R
C233 C 0.3241(3) -0.5258(3) 0.2267(3) 0.0344(16) Uani 1 1 d .
H23G H 0.3734 -0.5330 0.2584 0.052 Uiso 1 1 calc R
H23H H 0.3267 -0.5090 0.1743 0.052 Uiso 1 1 calc R
H23I H 0.2974 -0.5778 0.2243 0.052 Uiso 1 1 calc R
C241 C 0.0822(3) -0.6272(4) 0.1292(4) 0.0456(19) Uani 1 1 d .
H24B H 0.0623 -0.6795 0.1428 0.068 Uiso 1 1 calc R
H24C H 0.1288 -0.6372 0.1151 0.068 Uiso 1 1 calc R
H24D H 0.0481 -0.6024 0.0852 0.068 Uiso 1 1 calc R
C242 C 0.1423(3) -0.6275(3) 0.2883(4) 0.0433(19) Uani 1 1 d .
H24E H 0.1156 -0.6795 0.2844 0.065 Uiso 1 1 calc R
H24F H 0.1445 -0.6028 0.3392 0.065 Uiso 1 1 calc R
H24G H 0.1918 -0.6378 0.2818 0.065 Uiso 1 1 calc R
C243 C 0.0050(3) -0.5598(4) 0.2307(4) 0.0478(19) Uani 1 1 d .
H24H H -0.0100 -0.6171 0.2342 0.072 Uiso 1 1 calc R
H24I H -0.0290 -0.5324 0.1882 0.072 Uiso 1 1 calc R
H24J H 0.0048 -0.5315 0.2795 0.072 Uiso 1 1 calc R

loop_
_atom_site_aniso_label
_atom_site_aniso_U_11
_atom_site_aniso_U_22
_atom_site_aniso_U_33
_atom_site_aniso_U_23
_atom_site_aniso_U_13
_atom_site_aniso_U_12
Mo1 0.0190(3) 0.0179(3) 0.0198(3) -0.0016(2) 0.0057(2) -0.0005(2)
P11 0.0306(10) 0.0287(9) 0.0233(10) 0.0044(7) 0.0055(8) 0.0028(8)
P12 0.0301(9) 0.0237(9) 0.0305(10) 0.0025(8) 0.0067(8) 0.0032(8)
P13 0.0332(10) 0.0242(9) 0.0235(10) -0.0037(7) 0.0021(8) -0.0034(8)
P14 0.0239(9) 0.0357(10) 0.0327(10) 0.0030(8) 0.0114(8) 0.0026(8)
S1 0.0278(9) 0.0320(9) 0.0405(11) -0.0099(8) 0.0089(8) -0.0056(8)
C11 0.005(3) 0.032(4) 0.022(3) 0.002(3) 0.002(2) -0.012(3)
C12 0.011(3) 0.032(4) 0.050(5) 0.010(3) -0.007(3) -0.005(3)
C13 0.026(3) 0.029(3) 0.025(4) 0.005(3) 0.004(3) 0.005(3)
C14 0.039(4) 0.040(4) 0.031(4) 0.015(3) 0.012(3) 0.008(3)
C15 0.042(4) 0.030(4) 0.022(4) -0.002(3) 0.004(3) 0.018(3)
C16 0.044(5) 0.030(4) 0.033(4) -0.002(3) 0.000(3) 0.010(3)
C17 0.046(4) 0.022(3) 0.028(4) -0.003(3) 0.000(3) 0.005(3)
C18 0.030(4) 0.023(3) 0.021(3) -0.002(3) -0.003(3) 0.004(3)
C111 0.050(5) 0.053(5) 0.063(5) 0.021(4) 0.026(4) -0.007(4)
C112 0.046(4) 0.025(3) 0.036(4) 0.001(3) -0.003(3) 0.001(3)
C113 0.072(5) 0.047(4) 0.017(4) 0.006(3) 0.003(4) 0.018(4)
C121 0.038(4) 0.042(4) 0.037(4) 0.007(3) 0.008(3) 0.010(3)
C122 0.077(6) 0.034(4) 0.049(5) 0.002(4) 0.001(4) 0.023(4)
C123 0.047(4) 0.041(4) 0.046(5) 0.019(4) 0.008(4) 0.000(4)
C131 0.045(4) 0.051(4) 0.023(4) -0.009(3) 0.004(3) -0.001(4)
C132 0.068(5) 0.036(4) 0.047(5) -0.004(4) -0.008(4) 0.002(4)
C133 0.040(4) 0.043(4) 0.041(5) -0.002(3) 0.003(3) -0.022(3)
C141 0.043(5) 0.065(5) 0.061(5) -0.017(4) 0.025(4) 0.005(4)
C142 0.021(4) 0.064(5) 0.050(5) 0.001(4) -0.001(3) -0.011(3)
C143 0.031(4) 0.053(5) 0.057(5) 0.010(4) 0.015(4) -0.014(3)
Mo2 0.0192(3) 0.0166(3) 0.0269(3) 0.0021(2) 0.0065(2) 0.0007(2)
P21 0.0351(10) 0.0257(9) 0.0370(11) -0.0005(8) 0.0149(8) 0.0079(8)
P22 0.0334(9) 0.0249(9) 0.0276(9) 0.0015(8) 0.0085(8) -0.0020(8)
P23 0.0209(8) 0.0237(8) 0.0294(9) 0.0011(8) 0.0055(7) 0.0030(7)
P24 0.0235(9) 0.0190(8) 0.0450(11) 0.0017(8) 0.0131(8) -0.0011(7)
S2 0.0234(9) 0.0257(9) 0.0514(12) 0.0029(8) 0.0027(8) 0.0000(7)
C21 0.028(3) 0.013(3) 0.026(4) 0.000(3) 0.002(3) -0.006(3)
C22 0.039(4) 0.026(4) 0.038(4) 0.003(3) 0.006(3) -0.010(3)
C23 0.031(4) 0.028(4) 0.025(4) -0.003(3) 0.010(3) 0.000(3)
C24 0.051(5) 0.027(4) 0.022(4) 0.005(3) 0.005(3) 0.008(3)
C25 0.062(5) 0.039(4) 0.025(4) 0.001(3) 0.005(4) 0.021(4)
C26 0.040(4) 0.052(5) 0.041(5) -0.002(4) 0.006(4) 0.014(4)
C27 0.033(4) 0.035(4) 0.034(4) -0.001(3) 0.002(3) 0.006(3)
C28 0.026(4) 0.027(3) 0.021(4) -0.006(3) 0.000(3) 0.009(3)
C211 0.052(5) 0.068(5) 0.051(5) -0.013(4) 0.016(4) 0.026(4)
C212 0.080(6) 0.049(5) 0.045(5) -0.001(4) 0.041(4) 0.006(4)
C213 0.055(5) 0.035(4) 0.049(5) -0.016(4) 0.009(4) 0.005(4)
C221 0.063(5) 0.049(5) 0.029(4) -0.004(3) 0.014(4) 0.001(4)
C222 0.061(5) 0.064(5) 0.032(4) 0.016(4) 0.014(4) 0.016(4)
C223 0.047(4) 0.042(4) 0.039(4) 0.011(3) 0.023(4) -0.012(3)
C231 0.030(4) 0.040(4) 0.033(4) 0.003(3) -0.004(3) 0.007(3)
C232 0.023(4) 0.038(4) 0.039(4) 0.001(3) 0.000(3) 0.002(3)
C233 0.032(4) 0.032(4) 0.040(4) -0.004(3) 0.007(3) 0.006(3)
C241 0.046(4) 0.027(4) 0.067(5) -0.017(4) 0.020(4) -0.015(3)
C242 0.046(4) 0.021(3) 0.065(5) 0.013(3) 0.016(4) 0.000(3)
C243 0.037(4) 0.037(4) 0.078(5) 0.005(4) 0.032(4) -0.001(3)

loop_
_atom_type_symbol
_atom_type_description
_atom_type_scat_dispersion_real
_atom_type_scat_dispersion_imag
_atom_type_scat_source
C C 0.0033 0.0016 'International Tables Vol C Tables 4.2.6.8 and 6.1.1.4'
H H 0.0000 0.0000 'International Tables Vol C Tables 4.2.6.8 and 6.1.1.4'
P P 0.1023 0.0942 'International Tables Vol C Tables 4.2.6.8 and 6.1.1.4'
S S 0.1246 0.1234 'International Tables Vol C Tables 4.2.6.8 and 6.1.1.4'
Mo Mo -1.6832 0.6857 'International Tables Vol C Tables 4.2.6.8 and 6.1.1.4'

loop_
_geom_angle_atom_site_label_1
_geom_angle_atom_site_label_2
_geom_angle_atom_site_label_3
_geom_angle
C11 Mo1 S1 84.36(15)
C11 Mo1 P11 83.24(14)
S1 Mo1 P11 91.64(6)
C11 Mo1 P12 84.04(14)
S1 Mo1 P12 89.30(6)
P11 Mo1 P12 167.10(6)
C11 Mo1 P14 163.80(15)
S1 Mo1 P14 79.65(5)
P11 Mo1 P14 94.61(5)
P12 Mo1 P14 98.22(6)
C11 Mo1 P13 95.73(15)
S1 Mo1 P13 178.29(6)
P11 Mo1 P13 90.06(6)
P12 Mo1 P13 89.01(5)
P14 Mo1 P13 100.34(6)
C113 P11 C112 101.2(3)
C113 P11 C111 100.1(3)
C112 P11 C111 99.0(3)
C113 P11 Mo1 113.6(2)
C112 P11 Mo1 123.7(2)
C111 P11 Mo1 115.6(2)
C122 P12 C121 99.3(3)
C122 P12 C123 99.9(3)
C121 P12 C123 99.1(3)
C122 P12 Mo1 112.8(2)
C121 P12 Mo1 115.6(2)
C123 P12 Mo1 125.9(2)
C133 P13 C132 100.6(3)
C133 P13 C131 101.2(3)
C132 P13 C131 97.9(3)
C133 P13 Mo1 115.8(2)
C132 P13 Mo1 120.1(2)
C131 P13 Mo1 117.8(2)
C141 P14 C143 100.6(3)
C141 P14 C142 100.5(3)
C143 P14 C142 98.2(3)
C141 P14 Mo1 119.9(2)
C143 P14 Mo1 117.6(2)
C142 P14 Mo1 116.4(2)
C18 S1 Mo1 117.2(2)
C12 C11 Mo1 139.2(5)
C11 C12 C13 128.9(6)
C18 C13 C14 116.2(5)
C18 C13 C12 125.3(5)
C14 C13 C12 118.4(6)
C15 C14 C13 122.4(6)
C14 C15 C16 118.9(6)
C17 C16 C15 120.2(6)
C16 C17 C18 122.4(6)
C17 C18 C13 119.8(5)
C17 C18 S1 115.6(5)
C13 C18 S1 124.6(4)
C21 Mo2 S2 86.19(16)
C21 Mo2 P21 85.13(15)
S2 Mo2 P21 90.15(6)
C21 Mo2 P22 82.37(15)
S2 Mo2 P22 90.18(6)
P21 Mo2 P22 167.45(5)
C21 Mo2 P23 94.58(16)
S2 Mo2 P23 179.21(6)
P21 Mo2 P23 90.09(6)
P22 Mo2 P23 89.75(5)
C21 Mo2 P24 168.90(16)
S2 Mo2 P24 82.74(5)
P21 Mo2 P24 94.19(6)
P22 Mo2 P24 98.30(5)
P23 Mo2 P24 96.50(5)
C211 P21 C213 99.2(3)
C211 P21 C212 99.9(3)
C213 P21 C212 100.2(3)
C211 P21 Mo2 114.5(2)
C213 P21 Mo2 115.2(2)
C212 P21 Mo2 124.0(2)
C222 P22 C223 99.6(3)
C222 P22 C221 99.2(3)
C223 P22 C221 98.8(3)
C222 P22 Mo2 113.1(2)
C223 P22 Mo2 115.3(2)
C221 P22 Mo2 126.4(2)
C232 P23 C231 99.7(3)
C232 P23 C233 101.0(3)
C231 P23 C233 99.3(3)
C232 P23 Mo2 116.22(19)
C231 P23 Mo2 120.3(2)
C233 P23 Mo2 116.9(2)
C243 P24 C242 99.8(3)
C243 P24 C241 99.1(3)
C242 P24 C241 99.1(3)
C243 P24 Mo2 115.4(2)
C242 P24 Mo2 120.2(2)
C241 P24 Mo2 119.3(2)
C28 S2 Mo2 116.3(2)
C22 C21 Mo2 137.3(5)
C21 C22 C23 128.9(6)
C28 C23 C24 117.7(5)
C28 C23 C22 124.4(5)
C24 C23 C22 117.9(5)
C25 C24 C23 122.6(6)
C24 C25 C26 119.0(6)
C27 C26 C25 120.7(6)
C26 C27 C28 122.4(6)
C27 C28 C23 117.5(5)
C27 C28 S2 115.6(5)
C23 C28 S2 126.9(4)

loop_
_geom_bond_atom_site_label_1
_geom_bond_atom_site_label_2
_geom_bond_distance
Mo1 C11 2.154(5)
Mo1 S1 2.4017(16)
Mo1 P11 2.4721(17)
Mo1 P12 2.4911(17)
Mo1 P14 2.5413(16)
Mo1 P13 2.5423(16)
P11 C113 1.818(6)
P11 C112 1.830(6)
P11 C111 1.831(6)
P12 C122 1.825(6)
P12 C121 1.830(6)
P12 C123 1.843(6)
P13 C133 1.821(6)
P13 C132 1.831(6)
P13 C131 1.832(6)
P14 C141 1.821(6)
P14 C143 1.830(6)
P14 C142 1.836(6)
S1 C18 1.758(6)
C11 C12 1.242(7)
C12 C13 1.446(8)
C13 C18 1.418(7)
C13 C14 1.430(8)
C14 C15 1.388(8)
C15 C16 1.390(8)
C16 C17 1.357(8)
C17 C18 1.393(7)
Mo2 C21 2.119(5)
Mo2 S2 2.4206(17)
Mo2 P21 2.4879(18)
Mo2 P22 2.5025(17)
Mo2 P23 2.5347(16)
Mo2 P24 2.5462(16)
P21 C211 1.815(6)
P21 C213 1.819(6)
P21 C212 1.831(6)
P22 C222 1.811(6)
P22 C223 1.820(6)
P22 C221 1.837(6)
P23 C232 1.823(6)
P23 C231 1.824(6)
P23 C233 1.831(5)
P24 C243 1.814(6)
P24 C242 1.834(6)
P24 C241 1.839(6)
S2 C28 1.747(6)
C21 C22 1.329(7)
C22 C23 1.462(8)
C23 C28 1.422(7)
C23 C24 1.423(8)
C24 C25 1.366(8)
C25 C26 1.373(9)
C26 C27 1.367(8)
C27 C28 1.407(7)
